data_4116319
loop_
_publ_author_name
'Colin D. Abernethy'
'Jason A. C. Clyburne'
'Alan H. Cowley'
'Richard A. Jones'

_publ_section_title
;
 Reactions of Transition-Metal Metallocenes with Stable Carbenes
;
_journal_name_full 'Journal of the American Chemical Society'
_journal_page_first 2329
_journal_page_last 2330
_journal_paper_doi 10.1021/ja983772s
_journal_volume 121
_journal_year 1999
_chemical_formula_sum 'C24 H34 N4 Ni O'
_chemical_formula_weight 453.26
_chemical_name_systematic
; 
 ? 
;
_space_group_IT_number 14
_symmetry_cell_setting monoclinic
_symmetry_space_group_name_Hall '-P 2yn'
_symmetry_space_group_name_H-M 'P 1 21/n 1'
_atom_sites_solution_hydrogens geom
_atom_sites_solution_primary direct
_atom_sites_solution_secondary difmap
_audit_creation_method SHELXL
_cell_angle_alpha 90.00
_cell_angle_beta 95.82(2)
_cell_angle_gamma 90.00
_cell_formula_units_Z 4
_cell_length_a 11.165(3)
_cell_length_b 9.693(2)
_cell_length_c 23.201(5)
_cell_measurement_reflns_used 52
_cell_measurement_temperature 293(2)
_cell_measurement_theta_max 12.51
_cell_measurement_theta_min 4.58
_cell_volume 2497.9(10)
_computing_cell_refinement 'Siemens XSCANS'
_computing_data_collection 'Siemens XSCANS'
_computing_data_reduction 'Siemens SHELXTL'
_computing_molecular_graphics 'Siemens SHELXTL'
_computing_publication_material 'Siemens SHELXTL'
_computing_structure_refinement 'SHELXL-93 (Sheldrick, 1993)'
_computing_structure_solution 'SHELXS-86 (Sheldrick, 1990)'
_diffrn_ambient_temperature 293(2)
_diffrn_measurement_device 'Siemens P4'
_diffrn_measurement_method '\w scans'
_diffrn_radiation_monochromator graphite
_diffrn_radiation_source 'fine-focus sealed tube'
_diffrn_radiation_type MoK\a
_diffrn_radiation_wavelength 0.71073
_diffrn_reflns_av_R_equivalents 0.0321
_diffrn_reflns_av_sigmaI/netI 0.0365
_diffrn_reflns_limit_h_max 14
_diffrn_reflns_limit_h_min -1
_diffrn_reflns_limit_k_max 12
_diffrn_reflns_limit_k_min -1
_diffrn_reflns_limit_l_max 30
_diffrn_reflns_limit_l_min -30
_diffrn_reflns_number 7800
_diffrn_reflns_theta_max 27.88
_diffrn_reflns_theta_min 1.76
_diffrn_standards_decay_% 112.67
_diffrn_standards_interval_count 97
_diffrn_standards_number 3
_exptl_absorpt_coefficient_mu 0.797
_exptl_absorpt_correction_type none
_exptl_crystal_colour red
_exptl_crystal_density_diffrn 1.205
_exptl_crystal_description parallelepiped
_exptl_crystal_F_000 968
_exptl_crystal_size_max 0.50
_exptl_crystal_size_mid 0.38
_exptl_crystal_size_min 0.36
_refine_diff_density_max 1.131
_refine_diff_density_min -0.816
_refine_diff_density_rms 0.160
_refine_ls_extinction_method none
_refine_ls_goodness_of_fit_all 1.030
_refine_ls_goodness_of_fit_obs 0.843
_refine_ls_matrix_type full
_refine_ls_number_parameters 349
_refine_ls_number_reflns 5709
_refine_ls_number_restraints 0
_refine_ls_restrained_S_all 1.144
_refine_ls_restrained_S_obs 0.843
_refine_ls_R_factor_all 0.0847
_refine_ls_R_factor_obs 0.0550
_refine_ls_shift/esd_max 0.311
_refine_ls_shift/esd_mean 0.016
_refine_ls_structure_factor_coef Fsqd
_refine_ls_weighting_details 'w=1/[\s^2^(Fo^2^)+(0.1959P)^2^+0.0000P] where P=(Fo^2^+2Fc^2^)/3'
_refine_ls_weighting_scheme calc
_refine_ls_wR_factor_all 0.2675
_refine_ls_wR_factor_obs 0.1736
_reflns_number_observed 4461
_reflns_number_total 5726
_reflns_observed_criterion >2sigma(I)
_cod_data_source_file ja983772s_2.cif
_cod_data_source_block 6(THF)
_cod_depositor_comments
;
The following automatic conversions were performed:

'_refine_ls_weighting_scheme' value 'calc
w=1/[\s^2^(Fo^2^)+(0.1959P)^2^+0.0000P] where P=(Fo^2^+2Fc^2^)/3' was
changed to 'calc'. New tag '_refine_ls_weighting_details' was
created. The value of the new tag was set to
'w=1/[\s^2^(Fo^2^)+(0.1959P)^2^+0.0000P] where P=(Fo^2^+2Fc^2^)/3'.

Automatic conversion script
Id: cif_fix_values 3143 2015-03-26 13:38:13Z robertas 
;
_cod_database_code 4116319

loop_
_symmetry_equiv_pos_as_xyz
'x, y, z'
'-x+1/2, y+1/2, -z+1/2'
'-x, -y, -z'
'x-1/2, -y-1/2, z-1/2'

loop_
_atom_site_aniso_label
_atom_site_aniso_U_11
_atom_site_aniso_U_22
_atom_site_aniso_U_33
_atom_site_aniso_U_23
_atom_site_aniso_U_13
_atom_site_aniso_U_12
Ni1 0.0275(3) 0.0274(3) 0.0242(3) -0.00065(13) 0.0037(2) 0.00064(14)
N11 0.041(2) 0.0290(13) 0.0257(12) -0.0010(10) 0.0072(11) -0.0001(11)
N1 0.0289(13) 0.0332(13) 0.0298(13) 0.0005(10) 0.0034(10) 0.0010(11)
N2 0.0327(14) 0.0311(13) 0.0266(12) -0.0001(10) -0.0019(11) 0.0004(11)
C1 0.0246(14) 0.0268(14) 0.0306(14) -0.0020(11) -0.0003(11) 0.0027(11)
C11 0.032(2) 0.0326(15) 0.0248(13) 0.0014(11) 0.0028(12) 0.0022(12)
C2 0.039(2) 0.033(2) 0.0289(15) -0.0006(12) 0.0100(13) 0.0032(13)
C4 0.0240(15) 0.047(2) 0.042(2) 0.0054(15) 0.0058(13) 0.0027(14)
C12 0.061(2) 0.030(2) 0.030(2) -0.0022(12) 0.013(2) 0.004(2)
C3 0.037(2) 0.035(2) 0.0290(15) -0.0010(12) 0.0069(13) 0.0017(13)
C14 0.039(2) 0.043(2) 0.033(2) -0.0025(14) 0.0039(14) -0.0073(15)
C23 0.085(3) 0.035(2) 0.045(2) -0.010(2) 0.028(2) -0.006(2)
C7 0.038(2) 0.055(2) 0.040(2) 0.010(2) -0.007(2) -0.005(2)
C21 0.075(3) 0.046(2) 0.030(2) 0.003(2) 0.019(2) 0.014(2)
C13 0.062(3) 0.036(2) 0.041(2) 0.0002(15) 0.008(2) 0.014(2)
C15 0.084(4) 0.036(2) 0.050(2) -0.009(2) 0.006(2) -0.003(2)
C17 0.044(2) 0.053(2) 0.068(3) 0.007(2) -0.010(2) 0.011(2)
C16 0.073(4) 0.051(3) 0.086(5) 0.002(2) 0.006(3) 0.030(2)
C24 0.064(3) 0.054(2) 0.039(2) -0.009(2) 0.006(2) 0.020(2)
C6 0.058(3) 0.060(3) 0.033(2) 0.006(2) -0.005(2) 0.000(2)
C22 0.047(2) 0.084(3) 0.033(2) -0.024(2) 0.000(2) 0.001(2)
C5 0.044(2) 0.070(3) 0.044(2) 0.013(2) 0.020(2) -0.003(2)
C34 0.030(2) 0.102(4) 0.072(3) -0.009(3) 0.007(2) 0.001(3)
C32 0.027(2) 0.096(4) 0.084(4) -0.022(3) 0.008(2) -0.011(2)
C33 0.045(3) 0.108(5) 0.061(3) 0.001(3) -0.002(2) -0.007(3)
C35 0.051(3) 0.119(6) 0.121(6) 0.055(5) 0.022(3) 0.030(4)
C31 0.033(2) 0.264(11) 0.044(3) -0.036(5) -0.007(2) 0.033(4)
N12 0.038(2) 0.0344(14) 0.0383(15) 0.0034(12) 0.0036(12) 0.0090(12)
C25 0.045(2) 0.062(3) 0.044(2) -0.013(2) 0.019(2) -0.010(2)
C51 0.036(6) 0.142(16) 0.108(13) 0.028(9) -0.019(7) -0.015(7)
C52 0.065(10) 0.170(18) 0.083(11) 0.026(12) -0.033(10) -0.043(11)
O54 0.360(51) 0.327(45) 0.656(94) -0.181(45) 0.450(66) -0.147(34)
C53 0.224(43) 0.322(57) 0.131(23) -0.037(29) 0.062(27) -0.186(45)
C55 0.069(10) 0.115(14) 0.128(16) -0.016(10) 0.013(10) 0.004(8)

loop_
_atom_site_label
_atom_site_type_symbol
_atom_site_fract_x
_atom_site_fract_y
_atom_site_fract_z
_atom_site_U_iso_or_equiv
_atom_site_thermal_displace_type
_atom_site_occupancy
_atom_site_calc_flag
_atom_site_refinement_flags
Ni1 Ni 0.91727(4) 0.49131(4) 0.18919(2) 0.0263(2) Uani 1 d .
N11 N 0.8702(3) 0.2142(3) 0.14392(11) 0.0315(6) Uani 1 d .
N1 N 1.0529(2) 0.6124(3) 0.10124(12) 0.0306(6) Uani 1 d .
N2 N 0.8653(2) 0.6002(3) 0.07133(11) 0.0305(6) Uani 1 d .
C1 C 0.9456(3) 0.5695(3) 0.11754(13) 0.0276(6) Uani 1 d .
C11 C 0.9483(3) 0.3068(3) 0.17007(13) 0.0297(6) Uani 1 d .
C2 C 1.0403(3) 0.6671(3) 0.04523(14) 0.0331(7) Uani 1 d .
C4 C 1.1673(3) 0.6065(4) 0.1375(2) 0.0374(8) Uani 1 d .
H4A H 1.2067(14) 0.6944(11) 0.1370(11) 0.062(14) Uiso 1 calc R
H4B H 1.2175(12) 0.5370(24) 0.1229(9) 0.074(17) Uiso 1 calc R
H4C H 1.1529(4) 0.5842(33) 0.1765(3) 0.055(13) Uiso 1 calc R
C12 C 0.9265(4) 0.0873(4) 0.13764(15) 0.0396(8) Uani 1 d .
C3 C 0.9220(3) 0.6602(4) 0.02689(14) 0.0335(7) Uani 1 d .
C14 C 0.7423(3) 0.2385(4) 0.12944(15) 0.0382(7) Uani 1 d .
H14A H 0.6973(3) 0.1652(17) 0.1448(11) 0.076(17) Uiso 1 calc R
H14B H 0.7247(6) 0.2417(32) 0.0881(2) 0.062(14) Uiso 1 calc R
H14C H 0.7204(6) 0.3248(15) 0.1458(11) 0.047(12) Uiso 1 calc R
C23 C 0.9098(5) 0.6723(4) 0.2385(2) 0.0535(11) Uani 1 d .
H23 H 0.9420(5) 0.7552(4) 0.2271(2) 0.095(21) Uiso 1 calc R
C7 C 0.7359(3) 0.5843(5) 0.0691(2) 0.0451(9) Uani 1 d .
H7A H 0.7087(5) 0.5218(25) 0.0384(8) 0.121(31) Uiso 1 calc R
H7B H 0.6979(4) 0.6723(7) 0.0620(13) 0.057(14) Uiso 1 calc R
H7C H 0.7153(4) 0.5481(29) 0.1053(5) 0.029(9) Uiso 1 calc R
C21 C 0.8895(5) 0.4605(5) 0.2757(2) 0.0493(10) Uani 1 d .
H21 H 0.9061(5) 0.3754(5) 0.2933(2) 0.085(19) Uiso 1 calc R
C13 C 1.0413(4) 0.1007(4) 0.1596(2) 0.0461(9) Uani 1 d .
C15 C 0.8598(5) -0.0344(5) 0.1106(2) 0.0565(12) Uani 1 d .
H15A H 0.8296(22) -0.0123(11) 0.0714(5) 0.019(9) Uiso 1 calc R
H15B H 0.7938(16) -0.0568(19) 0.1323(8) 0.068(16) Uiso 1 calc R
H15C H 0.9133(9) -0.1119(9) 0.1105(11) 0.072(17) Uiso 1 calc R
C17 C 1.1640(4) 0.2900(5) 0.2105(2) 0.0561(11) Uani 1 d .
H17A H 1.2279(8) 0.2868(31) 0.1858(5) 0.054(13) Uiso 1 calc R
H17B H 1.1853(16) 0.2349(21) 0.2444(8) 0.084(18) Uiso 1 calc R
H17C H 1.1513(9) 0.3837(12) 0.2218(12) 0.072(17) Uiso 1 calc R
C16 C 1.1419(6) 0.0004(5) 0.1660(3) 0.070(2) Uani 1 d .
H16A H 1.1669(24) -0.0135(31) 0.2064(3) 0.090(25) Uiso 1 calc R
H16B H 1.2082(14) 0.0356(18) 0.1471(15) 0.081(20) Uiso 1 calc R
H16C H 1.1158(12) -0.0857(13) 0.1486(15) 0.091(21) Uiso 1 calc R
C24 C 0.7936(4) 0.6287(5) 0.2236(2) 0.0523(10) Uani 1 d .
H24 H 0.7349(4) 0.6788(5) 0.2013(2) 0.077(18) Uiso 1 calc R
C6 C 0.8546(4) 0.7077(5) -0.0285(2) 0.0509(10) Uani 1 d .
H6A H 0.8159(26) 0.7941(18) -0.0222(4) 0.062(15) Uiso 1 calc R
H6B H 0.7949(22) 0.6402(17) -0.0415(8) 0.074(17) Uiso 1 calc R
H6C H 0.9096(6) 0.7193(35) -0.0574(5) 0.106(24) Uiso 1 calc R
C22 C 0.9730(4) 0.5718(6) 0.2739(2) 0.0551(12) Uani 1 d .
H22 H 1.0512(4) 0.5770(6) 0.2918(2) 0.032(9) Uiso 1 calc R
C5 C 1.1427(4) 0.7241(5) 0.0166(2) 0.0514(11) Uani 1 d .
H5A H 1.2063(11) 0.6572(13) 0.0180(12) 0.065(16) Uiso 1 calc R
H5B H 1.1717(18) 0.8065(18) 0.0363(8) 0.062(15) Uiso 1 calc R
H5C H 1.1163(8) 0.7456(29) -0.0231(4) 0.048(12) Uiso 1 calc R
C34 C 0.4457(4) 0.4551(8) 0.0892(3) 0.0682(14) Uani 1 d .
H34 H 0.4389(4) 0.3876(8) 0.0606(3) 0.089(22) Uiso 1 calc R
C32 C 0.4609(4) 0.6563(7) 0.1295(3) 0.069(2) Uani 1 d .
H32 H 0.4661(4) 0.7517(7) 0.1331(3) 0.144(35) Uiso 1 calc R
C33 C 0.4443(5) 0.5898(8) 0.0790(3) 0.071(2) Uani 1 d .
H33 H 0.4335(5) 0.6310(8) 0.0427(3) 0.203(49) Uiso 1 calc R
C35 C 0.4580(5) 0.4294(9) 0.1455(4) 0.096(3) Uani 1 d .
H35 H 0.4593(5) 0.3431(9) 0.1631(4) 0.156(38) Uiso 1 calc R
C31 C 0.4694(5) 0.5661(13) 0.1754(3) 0.114(4) Uani 1 d .
H31 H 0.4796(5) 0.5851(13) 0.2149(3) 0.195(43) Uiso 1 calc R
N12 N 1.0541(3) 0.2363(3) 0.17948(13) 0.0371(6) Uani 1 d .
C25 C 0.7769(4) 0.5011(4) 0.2464(2) 0.0491(11) Uani 1 d .
H25 H 0.7058(4) 0.4505(4) 0.2433(2) 0.089(20) Uiso 1 calc R
C51 C 0.6424(12) 0.0090(20) 0.0075(9) 0.098(6) Uani 0.50 d P
C52 C 0.5418(17) -0.0286(27) 0.0474(9) 0.109(8) Uani 0.50 d P
O54 O 0.5054(43) -0.0315(44) -0.0404(27) 0.420(41) Uani 0.50 d P
C53 C 0.4425(40) -0.0459(57) 0.0045(16) 0.223(25) Uani 0.50 d P
C55 C 0.6028(17) 0.0117(17) -0.0495(11) 0.104(6) Uani 0.50 d P

loop_
_atom_type_symbol
_atom_type_description
_atom_type_scat_dispersion_real
_atom_type_scat_dispersion_imag
_atom_type_scat_source
C C 0.0033 0.0016 'International Tables Vol C Tables 4.2.6.8 and 6.1.1.4'
H H 0.0000 0.0000 'International Tables Vol C Tables 4.2.6.8 and 6.1.1.4'
N N 0.0061 0.0033 'International Tables Vol C Tables 4.2.6.8 and 6.1.1.4'
O O 0.0106 0.0060 'International Tables Vol C Tables 4.2.6.8 and 6.1.1.4'
Ni Ni 0.3393 1.1124 'International Tables Vol C Tables 4.2.6.8 and 6.1.1.4'

loop_
_geom_angle_atom_site_label_1
_geom_angle_atom_site_label_2
_geom_angle_atom_site_label_3
_geom_angle
_geom_angle_site_symmetry_1
_geom_angle_site_symmetry_3
C1 Ni1 C11 97.07(13) . .
C1 Ni1 C21 164.4(2) . .
C11 Ni1 C21 98.0(2) . .
C1 Ni1 C23 99.48(15) . .
C11 Ni1 C23 160.0(2) . .
C21 Ni1 C23 64.9(2) . .
C1 Ni1 C24 104.6(2) . .
C11 Ni1 C24 145.4(2) . .
C21 Ni1 C24 64.1(2) . .
C23 Ni1 C24 37.9(2) . .
C1 Ni1 C22 127.1(2) . .
C11 Ni1 C22 121.2(2) . .
C21 Ni1 C22 39.5(2) . .
C23 Ni1 C22 38.9(2) . .
C24 Ni1 C22 64.4(2) . .
C1 Ni1 C25 136.4(2) . .
C11 Ni1 C25 110.44(15) . .
C21 Ni1 C25 39.2(2) . .
C23 Ni1 C25 63.7(2) . .
C24 Ni1 C25 37.1(2) . .
C22 Ni1 C25 65.3(2) . .
C11 N11 C12 110.8(3) . .
C11 N11 C14 124.7(3) . .
C12 N11 C14 124.2(3) . .
C1 N1 C2 111.5(3) . .
C1 N1 C4 125.0(3) . .
C2 N1 C4 123.5(3) . .
C1 N2 C3 111.3(3) . .
C1 N2 C7 125.5(3) . .
C3 N2 C7 123.0(3) . .
N1 C1 N2 104.1(3) . .
N1 C1 Ni1 127.0(2) . .
N2 C1 Ni1 128.9(2) . .
N11 C11 N12 104.3(3) . .
N11 C11 Ni1 127.7(2) . .
N12 C11 Ni1 128.0(3) . .
C3 C2 N1 106.1(3) . .
C3 C2 C5 130.6(3) . .
N1 C2 C5 123.2(3) . .
C13 C12 N11 107.4(3) . .
C13 C12 C15 130.8(4) . .
N11 C12 C15 121.8(4) . .
C2 C3 N2 107.0(3) . .
C2 C3 C6 130.4(3) . .
N2 C3 C6 122.6(3) . .
C24 C23 C22 109.7(4) . .
C24 C23 Ni1 72.2(2) . .
C22 C23 Ni1 72.3(2) . .
C25 C21 C22 108.9(4) . .
C25 C21 Ni1 73.1(2) . .
C22 C21 Ni1 72.6(2) . .
C12 C13 N12 106.3(3) . .
C12 C13 C16 131.5(4) . .
N12 C13 C16 122.2(4) . .
C25 C24 C23 110.1(4) . .
C25 C24 Ni1 72.4(2) . .
C23 C24 Ni1 69.9(2) . .
C23 C22 C21 104.4(4) . .
C23 C22 Ni1 68.8(2) . .
C21 C22 Ni1 67.9(2) . .
C35 C34 C33 111.1(7) . .
C33 C32 C31 111.4(7) . .
C34 C33 C32 108.7(6) . .
C34 C35 C31 106.6(7) . .
C32 C31 C35 102.0(5) . .
C11 N12 C13 111.1(3) . .
C11 N12 C17 125.0(3) . .
C13 N12 C17 123.6(3) . .
C24 C25 C21 106.7(4) . .
C24 C25 Ni1 70.5(2) . .
C21 C25 Ni1 67.7(2) . .
C53 C51 C55 61.7(23) 3_655 .
C53 C51 C52 62.8(25) 3_655 .
C55 C51 C52 113.5(13) . .
C53 C51 O54 41.5(30) 3_655 3_655
C55 C51 O54 100.3(24) . 3_655
C52 C51 O54 24.0(19) . 3_655
C53 C51 O54 38.9(29) 3_655 .
C55 C51 O54 40.8(15) . .
C52 C51 O54 72.9(12) . .
O54 C51 O54 64.2(28) 3_655 .
O54 C52 C53 65.9(43) 3_655 3_655
O54 C52 C53 59.2(45) 3_655 .
C53 C52 C53 67.9(19) 3_655 .
O54 C52 C51 102.1(34) 3_655 .
C53 C52 C51 39.6(22) 3_655 .
C53 C52 C51 99.6(19) . .
O54 C52 C55 44.8(28) 3_655 3_655
C53 C52 C55 100.4(25) 3_655 3_655
C53 C52 C55 47.8(18) . 3_655
C51 C52 C55 139.9(15) . 3_655
C52 O54 C55 107.6(48) 3_655 .
C52 O54 C53 87.0(53) 3_655 3_655
C55 O54 C53 62.0(32) . 3_655
C52 O54 C53 81.0(36) 3_655 .
C55 O54 C53 137.4(63) . .
C53 O54 C53 77.4(40) 3_655 .
C52 O54 C51 53.8(24) 3_655 3_655
C55 O54 C51 150.1(34) . 3_655
C53 O54 C51 91.6(31) 3_655 3_655
C53 O54 C51 31.0(25) . 3_655
C52 O54 C51 117.5(50) 3_655 .
C55 O54 C51 47.2(27) . .
C53 O54 C51 31.7(39) 3_655 .
C53 O54 C51 91.3(43) . .
C51 O54 C51 115.8(28) 3_655 .
C51 C53 C55 72.1(35) 3_655 3_655
C51 C53 O54 109.4(64) 3_655 3_655
C55 C53 O54 58.2(24) 3_655 3_655
C51 C53 O54 107.5(47) 3_655 .
C55 C53 O54 157.3(45) 3_655 .
O54 C53 O54 102.6(40) 3_655 .
C51 C53 C52 77.6(39) 3_655 3_655
C55 C53 C52 131.5(51) 3_655 3_655
O54 C53 C52 100.0(40) 3_655 3_655
O54 C53 C52 33.2(24) . 3_655
C51 C53 C52 141.4(49) 3_655 .
C55 C53 C52 74.7(24) 3_655 .
O54 C53 C52 33.7(30) 3_655 .
O54 C53 C52 95.8(37) . .
C52 C53 C52 112.1(19) 3_655 .
C51 C53 C53 120.3(70) 3_655 3_655
C55 C53 C53 111.1(39) 3_655 3_655
O54 C53 C53 54.0(23) 3_655 3_655
O54 C53 C53 48.6(28) . 3_655
C52 C53 C53 55.9(25) 3_655 3_655
C52 C53 C53 56.2(27) . 3_655
C53 C55 O54 59.9(26) 3_655 .
C53 C55 C51 46.2(28) 3_655 .
O54 C55 C51 92.0(37) . .
C53 C55 C52 57.5(23) 3_655 3_655
O54 C55 C52 27.6(28) . 3_655
C51 C55 C52 101.6(17) . 3_655

loop_
_geom_bond_atom_site_label_1
_geom_bond_atom_site_label_2
_geom_bond_distance
_geom_bond_site_symmetry_2
Ni1 C1 1.883(3) .
Ni1 C11 1.883(3) .
Ni1 C21 2.084(4) .
Ni1 C23 2.101(4) .
Ni1 C24 2.131(4) .
Ni1 C22 2.147(4) .
Ni1 C25 2.156(4) .
N11 C11 1.351(4) .
N11 C12 1.395(4) .
N11 C14 1.453(5) .
N1 C1 1.357(4) .
N1 C2 1.398(4) .
N1 C4 1.457(4) .
N2 C1 1.359(4) .
N2 C3 1.391(4) .
N2 C7 1.449(5) .
C11 N12 1.364(4) .
C2 C3 1.347(5) .
C2 C5 1.486(5) .
C12 C13 1.336(6) .
C12 C15 1.499(6) .
C3 C6 1.495(5) .
C23 C24 1.375(7) .
C23 C22 1.414(7) .
C21 C25 1.423(7) .
C21 C22 1.430(7) .
C13 N12 1.396(5) .
C13 C16 1.482(6) .
C17 N12 1.454(5) .
C24 C25 1.365(6) .
C34 C35 1.322(10) .
C34 C33 1.327(10) .
C32 C33 1.333(8) .
C32 C31 1.375(11) .
C35 C31 1.495(14) .
C51 C53 1.03(6) 3_655
C51 C55 1.35(3) .
C51 C52 1.57(3) .
C51 O54 1.90(3) 3_655
C51 O54 1.84(7) .
C52 O54 0.79(6) 3_655
C52 C53 1.43(5) 3_655
C52 C53 1.42(4) .
C52 C55 1.63(3) 3_655
O54 C52 0.79(6) 3_655
O54 C55 1.20(4) .
O54 C53 1.22(5) 3_655
O54 C53 1.32(4) .
O54 C51 1.90(3) 3_655
C53 C51 1.03(6) 3_655
C53 C55 1.25(4) 3_655
C53 O54 1.22(5) 3_655
C53 C52 1.43(5) 3_655
C53 C53 1.59(5) 3_655
C55 C53 1.25(4) 3_655
C55 C52 1.63(3) 3_655
